data_7060216
loop_
_publ_author_name
'Verma, Abhineet'
'Hossain, S. K. Saddam'
'Sunkari, Sailaja S.'
'Reibenspies, Joseph'
'Saha, Satyen'

_publ_section_title
;
 Ligand influence versus electronic configuration of d-metal ion in
 determining the fate of NIR emission from LnIII ions: a case study with
 CuII, NiII and ZnII complexes
;
_journal_issue 5
_journal_name_full 'New Journal of Chemistry'
_journal_page_first 2696
_journal_page_last 2709
_journal_paper_doi 10.1039/D0NJ04020G
_journal_volume 45
_journal_year 2021
_chemical_formula_moiety 'C23 H28 N4 Nd O13 Zn'
_chemical_formula_sum 'C23 H28 N4 Nd O13 Zn'
_chemical_formula_weight 792.15
_space_group_crystal_system monoclinic
_space_group_IT_number 14
_space_group_name_Hall '-P 2ybc'
_space_group_name_H-M_alt 'P 1 21/c 1'
_atom_sites_solution_hydrogens geom
_audit_creation_method SHELXL-2016/6
_audit_update_record
;
2017-02-15 deposited with the CCDC.	2020-12-28 downloaded from the CCDC.
;
_cell_angle_alpha 90.000(5)
_cell_angle_beta 111.885(5)
_cell_angle_gamma 90.000(5)
_cell_formula_units_Z 4
_cell_length_a 12.014(5)
_cell_length_b 23.693(5)
_cell_length_c 11.509(5)
_cell_measurement_reflns_used 2369
_cell_measurement_temperature 293(2)
_cell_measurement_theta_max 29.0793
_cell_measurement_theta_min 3.0880
_cell_volume 3039.9(19)
_computing_cell_refinement
;
CrysAlisPro, Agilent Technologies,
Version 1.171.34.49 (release 20-01-2011 CrysAlis171 .NET)
(compiled Jan 20 2011,15:58:25)
;
_computing_data_collection
;
CrysAlisPro, Agilent Technologies,
Version 1.171.34.49 (release 20-01-2011 CrysAlis171 .NET)
(compiled Jan 20 2011,15:58:25)
;
_computing_data_reduction
;
CrysAlisPro, Agilent Technologies,
Version 1.171.34.49 (release 20-01-2011 CrysAlis171 .NET)
(compiled Jan 20 2011,15:58:25)
;
_computing_molecular_graphics ORTEP-III
_computing_structure_refinement 'SHELXL-2016/6 (Sheldrick, 2016)'
_diffrn_ambient_temperature 293(2)
_diffrn_detector_area_resol_mean 16.0938
_diffrn_measured_fraction_theta_full 0.999
_diffrn_measured_fraction_theta_max 0.999
_diffrn_measurement_device_type 'Xcalibur, Eos'
_diffrn_radiation_type MoK\a
_diffrn_radiation_wavelength 0.71073
_diffrn_reflns_av_R_equivalents 0.0751
_diffrn_reflns_av_unetI/netI 0.1123
_diffrn_reflns_Laue_measured_fraction_full 0.999
_diffrn_reflns_Laue_measured_fraction_max 0.999
_diffrn_reflns_limit_h_max 15
_diffrn_reflns_limit_h_min -11
_diffrn_reflns_limit_k_max 20
_diffrn_reflns_limit_k_min -29
_diffrn_reflns_limit_l_max 7
_diffrn_reflns_limit_l_min -14
_diffrn_reflns_number 12375
_diffrn_reflns_point_group_measured_fraction_full 0.999
_diffrn_reflns_point_group_measured_fraction_max 0.999
_diffrn_reflns_theta_full 25.000
_diffrn_reflns_theta_max 26.373
_diffrn_reflns_theta_min 3.161
_diffrn_source 'Enhance (Mo) X-ray Source'
_exptl_absorpt_coefficient_mu 2.545
_exptl_absorpt_correction_T_max 1.00000
_exptl_absorpt_correction_T_min 0.33917
_exptl_absorpt_correction_type multi-scan
_exptl_absorpt_process_details
;
CrysAlisPro, Agilent Technologies,
Version 1.171.34.49 (release 20-01-2011 CrysAlis171 .NET)
(compiled Jan 20 2011,15:58:25)
Empirical absorption correction using spherical harmonics,
 implemented in SCALE3 ABSPACK scaling algorithm.
;
_exptl_crystal_colour yellow
_exptl_crystal_density_diffrn 1.700
_exptl_crystal_description prism
_exptl_crystal_F_000 1552
_exptl_crystal_size_max 0.5
_exptl_crystal_size_mid 0.25
_exptl_crystal_size_min 0.2
_refine_diff_density_max 1.873
_refine_diff_density_min -1.213
_refine_diff_density_rms 0.157
_refine_ls_extinction_method none
_refine_ls_goodness_of_fit_ref 1.049
_refine_ls_hydrogen_treatment constr
_refine_ls_matrix_type full
_refine_ls_number_parameters 392
_refine_ls_number_reflns 6206
_refine_ls_number_restraints 23
_refine_ls_restrained_S_all 1.049
_refine_ls_R_factor_all 0.1304
_refine_ls_R_factor_gt 0.0809
_refine_ls_shift/su_max 0.000
_refine_ls_shift/su_mean 0.000
_refine_ls_structure_factor_coef Fsqd
_refine_ls_weighting_details 'w=1/[\s^2^(Fo^2^)+(0.0894P)^2^] where P=(Fo^2^+2Fc^2^)/3'
_refine_ls_weighting_scheme calc
_refine_ls_wR_factor_gt 0.1809
_refine_ls_wR_factor_ref 0.2227
_reflns_Friedel_coverage 0.000
_reflns_number_gt 3556
_reflns_number_total 6206
_reflns_threshold_expression 'I > 2\s(I)'
_cod_data_source_file d0nj04020g2.cif
_cod_data_source_block shelx_CCDC1
_cod_depositor_comments 'Adding full bibliography for 7060214--7060223.cif.'
_cod_original_sg_symbol_H-M 'P 21/c'
_cod_database_code 7060216
_shelx_shelxl_version_number 2016/6
_shelx_space_group_comment
;
The symmetry employed for this shelxl refinement is uniquely defined
by the following loop, which should always be used as a source of
symmetry information in preference to the above space-group names.
They are only intended as comments.
;

loop_
_space_group_symop_operation_xyz
'x, y, z'
'-x, y+1/2, -z+1/2'
'-x, -y, -z'
'x, -y-1/2, z-1/2'

loop_
_atom_site_label
_atom_site_type_symbol
_atom_site_fract_x
_atom_site_fract_y
_atom_site_fract_z
_atom_site_U_iso_or_equiv
_atom_site_adp_type
_atom_site_occupancy
_atom_site_site_symmetry_order
_atom_site_calc_flag
_atom_site_refinement_flags_posn
_atom_site_refinement_flags_adp
_atom_site_refinement_flags_occupancy
_atom_site_disorder_assembly
_atom_site_disorder_group
Nd1 Nd 0.69478(5) 0.84986(2) 0.81893(5) 0.0565(2) Uani 1 1 d . . . . .
Zn1 Zn 0.79043(11) 0.95834(5) 0.67203(10) 0.0557(3) Uani 1 1 d . . . . .
O1 O 0.6685(7) 0.9228(3) 0.9926(7) 0.071(2) Uani 1 1 d . . . . .
O2 O 0.7756(6) 0.9443(3) 0.8416(6) 0.0637(18) Uani 1 1 d . . . . .
O3 O 0.6472(6) 0.9026(3) 0.6261(6) 0.0634(18) Uani 1 1 d . . . . .
O4 O 0.5386(6) 0.8058(3) 0.5937(6) 0.0649(19) Uani 1 1 d . . . . .
O12 O 0.8602(7) 0.8358(3) 0.7517(7) 0.072(2) Uani 1 1 d . . . . .
O11 O 0.9017(6) 0.9038(3) 0.6405(7) 0.0671(19) Uani 1 1 d . . . . .
O9 O 0.8834(7) 0.8456(3) 1.0193(7) 0.072(2) Uani 1 1 d . . . . .
O8 O 0.7359(8) 0.8039(3) 1.0426(7) 0.073(2) Uani 1 1 d . . . . .
O10 O 0.8979(8) 0.8138(4) 1.2031(8) 0.097(3) Uani 1 1 d . . . . .
O6 O 0.5106(7) 0.8053(3) 0.8408(7) 0.0695(19) Uani 1 1 d . . . . .
O5 O 0.4758(8) 0.8900(3) 0.7634(8) 0.083(2) Uani 1 1 d . . . . .
O7 O 0.3316(9) 0.8356(5) 0.7640(11) 0.117(4) Uani 1 1 d . . . . .
O13 O 0.7434(7) 0.7467(3) 0.8130(7) 0.074(2) Uani 1 1 d . . . . .
N1 N 0.9100(8) 1.0222(3) 0.7562(9) 0.065(2) Uani 1 1 d . . . . .
N2 N 0.6878(8) 1.0039(3) 0.5150(8) 0.059(2) Uani 1 1 d . . . . .
N3 N 0.4358(10) 0.8449(4) 0.7887(9) 0.071(3) Uani 1 1 d . . . . .
N4 N 0.8425(10) 0.8203(3) 1.0920(9) 0.068(3) Uani 1 1 d . . . . .
C1 C 0.7848(9) 0.9844(4) 0.9243(9) 0.056(2) Uani 1 1 d . . . . .
C2 C 0.7236(10) 0.9759(4) 1.0074(9) 0.065(3) Uani 1 1 d . . . . .
C3 C 0.7223(12) 1.0147(5) 1.0929(10) 0.079(4) Uani 1 1 d . . . . .
H3 H 0.680592 1.007875 1.145247 0.095 Uiso 1 1 calc R U . . .
C4 C 0.7823(14) 1.0631(6) 1.1007(10) 0.100(5) Uani 1 1 d . . . . .
H4 H 0.780054 1.090661 1.157387 0.120 Uiso 1 1 calc R U . . .
C5 C 0.8469(13) 1.0727(4) 1.0266(12) 0.097(5) Uani 1 1 d . . . . .
H5 H 0.890478 1.106057 1.036878 0.116 Uiso 1 1 calc R U . . .
C6 C 0.8495(10) 1.0340(4) 0.9361(9) 0.059(3) Uani 1 1 d . . . . .
C7 C 0.9172(11) 1.0463(4) 0.8564(11) 0.068(3) Uani 1 1 d . . . . .
H7 H 0.972526 1.075568 0.883121 0.082 Uiso 1 1 calc R U . . .
C12 C 0.5972(9) 0.9853(4) 0.4264(10) 0.061(3) Uani 1 1 d . . . . .
H12 H 0.560564 1.010663 0.361736 0.074 Uiso 1 1 calc R U . . .
C13 C 0.5412(10) 0.9291(5) 0.4107(9) 0.062(3) Uani 1 1 d . . . . .
C14 C 0.4549(10) 0.9142(5) 0.2961(10) 0.071(3) Uani 1 1 d . . . . .
H14 H 0.436571 0.939635 0.229966 0.086 Uiso 1 1 calc R U . . .
C15 C 0.3961(11) 0.8642(5) 0.2761(11) 0.076(3) Uani 1 1 d . . . . .
H15 H 0.338005 0.856051 0.198075 0.092 Uiso 1 1 calc R U . . .
C16 C 0.4231(10) 0.8252(5) 0.3728(10) 0.066(3) Uani 1 1 d . . . . .
H16 H 0.386114 0.790013 0.359258 0.080 Uiso 1 1 calc R U . . .
C17 C 0.5051(9) 0.8394(4) 0.4887(9) 0.053(2) Uani 1 1 d . . . . .
C18 C 0.5680(9) 0.8907(4) 0.5129(8) 0.055(2) Uani 1 1 d . . . . .
C19 C 0.5989(11) 0.9127(5) 1.0681(11) 0.085(4) Uani 1 1 d . . . . .
H19A H 0.564975 0.875546 1.051493 0.127 Uiso 1 1 calc R U . . .
H19B H 0.649552 0.915779 1.154984 0.127 Uiso 1 1 calc R U . . .
H19C H 0.535692 0.940135 1.048425 0.127 Uiso 1 1 calc R U . . .
C20 C 0.4720(11) 0.7553(4) 0.5838(10) 0.077(3) Uani 1 1 d . . . . .
H20A H 0.502712 0.735303 0.661817 0.115 Uiso 1 1 calc R U . . .
H20B H 0.389156 0.764438 0.564176 0.115 Uiso 1 1 calc R U . . .
H20C H 0.479289 0.732145 0.518551 0.115 Uiso 1 1 calc R U . . .
C21 C 0.7314(15) 0.6980(8) 0.8700(17) 0.138(6) Uani 1 1 d . . . . .
H21A H 0.763444 0.667115 0.838324 0.208 Uiso 1 1 calc R U . . .
H21B H 0.774263 0.701261 0.958736 0.208 Uiso 1 1 calc R U . . .
H21C H 0.648024 0.691293 0.853223 0.208 Uiso 1 1 calc R U . . .
C22 C 0.9148(10) 0.8543(4) 0.6859(11) 0.064(3) Uani 1 1 d . . . . .
C23 C 1.0038(12) 0.8172(5) 0.6643(14) 0.097(5) Uani 1 1 d . . . . .
H23A H 1.038748 0.836462 0.612793 0.146 Uiso 1 1 calc R U . . .
H23B H 1.065465 0.807742 0.743141 0.146 Uiso 1 1 calc R U . . .
H23C H 0.965018 0.783380 0.622990 0.146 Uiso 1 1 calc R U . . .
C8A C 0.991(4) 1.040(2) 0.693(2) 0.084(5) Uani 0.608(15) 1 d D U P A 1
H8A1 H 1.062461 1.055989 0.755499 0.100 Uiso 0.608(15) 1 calc R U P A 1
H8A2 H 1.015124 1.006577 0.659836 0.100 Uiso 0.608(15) 1 calc R U P A 1
C9A C 0.9447(18) 1.0803(8) 0.592(2) 0.101(7) Uani 0.608(15) 1 d D . P A 1
H9A1 H 1.008173 1.089041 0.562409 0.121 Uiso 0.608(15) 1 calc R U P A 1
H9A2 H 0.925977 1.114759 0.626735 0.121 Uiso 0.608(15) 1 calc R U P A 1
C10A C 0.8327(17) 1.0629(12) 0.4788(19) 0.078(6) Uani 0.608(15) 1 d D U P A 1
H10A H 0.821038 1.090445 0.412900 0.094 Uiso 0.608(15) 1 calc R U P A 1
H10B H 0.849165 1.026946 0.448275 0.094 Uiso 0.608(15) 1 calc R U P A 1
C11A C 0.7161(14) 1.0575(6) 0.5001(18) 0.047(4) Uani 0.608(15) 1 d D U P A 1
H11A H 0.722305 1.079027 0.573979 0.056 Uiso 0.608(15) 1 calc R U P A 1
H11B H 0.651890 1.073859 0.429228 0.056 Uiso 0.608(15) 1 calc R U P A 1
C8B C 1.002(6) 1.045(4) 0.710(4) 0.084(5) Uani 0.392(15) 1 d D . P A 2
H8B1 H 1.017818 1.084091 0.732143 0.100 Uiso 0.392(15) 1 calc R U P A 2
H8B2 H 1.076568 1.023682 0.747209 0.100 Uiso 0.392(15) 1 calc R U P A 2
C9B C 0.953(3) 1.0374(12) 0.576(3) 0.101(7) Uani 0.392(15) 1 d D . P A 2
H9B1 H 0.925566 0.998713 0.558475 0.121 Uiso 0.392(15) 1 calc R U P A 2
H9B2 H 1.017075 1.042774 0.545668 0.121 Uiso 0.392(15) 1 calc R U P A 2
C10B C 0.849(2) 1.0763(18) 0.502(3) 0.078(6) Uani 0.392(15) 1 d D . P A 2
H10C H 0.878211 1.114856 0.515865 0.094 Uiso 0.392(15) 1 calc R U P A 2
H10D H 0.827711 1.068102 0.413967 0.094 Uiso 0.392(15) 1 calc R U P A 2
C11B C 0.737(2) 1.0730(11) 0.531(3) 0.047(4) Uani 0.392(15) 1 d D . P A 2
H11C H 0.675131 1.097046 0.474216 0.056 Uiso 0.392(15) 1 calc R U P A 2
H11D H 0.753320 1.085866 0.616027 0.056 Uiso 0.392(15) 1 calc R U P A 2

loop_
_atom_site_aniso_label
_atom_site_aniso_U_11
_atom_site_aniso_U_22
_atom_site_aniso_U_33
_atom_site_aniso_U_23
_atom_site_aniso_U_13
_atom_site_aniso_U_12
Nd1 0.0692(4) 0.0642(4) 0.0421(4) 0.0044(2) 0.0277(3) 0.0005(3)
Zn1 0.0679(8) 0.0612(7) 0.0446(7) 0.0080(5) 0.0284(6) 0.0033(5)
O1 0.077(5) 0.093(5) 0.055(5) -0.006(4) 0.038(4) 0.002(4)
O2 0.081(5) 0.060(4) 0.052(4) -0.002(3) 0.028(4) -0.005(3)
O3 0.071(5) 0.084(4) 0.033(4) 0.009(3) 0.016(3) -0.009(4)
O4 0.085(5) 0.062(4) 0.044(4) -0.005(3) 0.020(4) -0.009(4)
O12 0.086(6) 0.087(5) 0.061(5) 0.020(4) 0.048(5) 0.017(4)
O11 0.076(5) 0.063(4) 0.075(5) 0.013(4) 0.042(4) 0.004(3)
O9 0.075(5) 0.077(5) 0.060(5) 0.021(4) 0.023(4) -0.007(4)
O8 0.089(6) 0.084(5) 0.046(4) 0.015(4) 0.026(4) -0.002(4)
O10 0.103(7) 0.109(6) 0.058(6) 0.031(5) 0.005(5) 0.008(5)
O6 0.078(5) 0.087(5) 0.055(5) 0.011(4) 0.039(4) 0.003(4)
O5 0.084(6) 0.075(5) 0.089(6) 0.016(5) 0.031(5) 0.009(4)
O7 0.065(6) 0.174(9) 0.114(9) -0.009(7) 0.034(6) 0.001(6)
O13 0.098(6) 0.062(4) 0.082(6) 0.019(4) 0.054(5) 0.008(4)
N1 0.075(6) 0.062(5) 0.069(6) 0.015(5) 0.040(5) 0.011(4)
N2 0.065(6) 0.066(5) 0.059(6) 0.030(4) 0.040(5) 0.016(4)
N3 0.064(7) 0.103(8) 0.050(6) -0.020(5) 0.025(5) 0.011(6)
N4 0.080(7) 0.048(5) 0.061(6) 0.005(4) 0.008(6) 0.005(5)
C1 0.067(7) 0.064(6) 0.032(5) -0.003(4) 0.014(5) -0.001(5)
C2 0.086(8) 0.053(5) 0.041(6) 0.004(5) 0.005(6) 0.015(5)
C3 0.121(11) 0.065(7) 0.047(7) -0.019(6) 0.026(7) -0.003(7)
C4 0.139(13) 0.130(12) 0.029(6) -0.023(7) 0.031(7) 0.027(10)
C5 0.142(12) 0.043(5) 0.066(9) 0.012(5) -0.007(8) 0.030(6)
C6 0.073(7) 0.049(5) 0.040(5) -0.006(4) 0.004(5) 0.011(5)
C7 0.092(9) 0.043(5) 0.065(7) 0.014(5) 0.024(7) 0.004(5)
C12 0.050(6) 0.080(7) 0.059(7) 0.018(6) 0.025(6) 0.029(5)
C13 0.073(7) 0.082(7) 0.035(5) 0.000(5) 0.025(5) 0.011(6)
C14 0.080(8) 0.094(8) 0.033(6) 0.006(6) 0.012(5) 0.016(7)
C15 0.071(8) 0.095(8) 0.053(7) -0.013(7) 0.012(6) 0.020(7)
C16 0.072(7) 0.083(7) 0.041(6) 0.000(5) 0.018(5) 0.014(6)
C17 0.062(6) 0.058(5) 0.040(5) 0.005(5) 0.021(5) 0.015(5)
C18 0.071(7) 0.072(6) 0.032(5) 0.006(5) 0.031(5) 0.018(5)
C19 0.101(10) 0.112(9) 0.057(7) -0.006(6) 0.049(7) 0.004(7)
C20 0.111(10) 0.083(7) 0.042(6) -0.028(5) 0.035(6) -0.012(7)
C21 0.128(15) 0.178(17) 0.118(14) 0.003(13) 0.055(12) 0.013(12)
C22 0.071(7) 0.064(6) 0.055(7) -0.018(5) 0.021(6) -0.002(5)
C23 0.135(12) 0.074(7) 0.132(12) 0.003(7) 0.107(11) 0.000(7)
C8A 0.081(6) 0.088(6) 0.083(7) 0.001(5) 0.032(5) -0.003(4)
C9A 0.097(14) 0.074(11) 0.140(19) 0.061(15) 0.055(13) 0.002(12)
C10A 0.085(7) 0.080(8) 0.077(7) 0.007(5) 0.038(5) -0.007(4)
C11A 0.050(5) 0.040(6) 0.050(6) -0.012(4) 0.018(4) -0.005(4)
C8B 0.081(6) 0.088(6) 0.083(7) 0.001(5) 0.032(5) -0.003(4)
C9B 0.097(14) 0.074(11) 0.140(19) 0.061(15) 0.055(13) 0.002(12)
C10B 0.085(7) 0.080(8) 0.077(7) 0.007(5) 0.038(5) -0.007(4)
C11B 0.050(5) 0.040(6) 0.050(6) -0.012(4) 0.018(4) -0.005(4)

loop_
_atom_type_symbol
_atom_type_description
_atom_type_scat_dispersion_real
_atom_type_scat_dispersion_imag
_atom_type_scat_source
C C 0.0033 0.0016 'International Tables Vol C Tables 4.2.6.8 and 6.1.1.4'
H H 0.0000 0.0000 'International Tables Vol C Tables 4.2.6.8 and 6.1.1.4'
O O 0.0106 0.0060 'International Tables Vol C Tables 4.2.6.8 and 6.1.1.4'
N N 0.0061 0.0033 'International Tables Vol C Tables 4.2.6.8 and 6.1.1.4'
Zn Zn 0.2839 1.4301 'International Tables Vol C Tables 4.2.6.8 and 6.1.1.4'
Nd Nd -0.1943 3.0179 'International Tables Vol C Tables 4.2.6.8 and 6.1.1.4'

loop_
_geom_angle_atom_site_label_1
_geom_angle_atom_site_label_2
_geom_angle_atom_site_label_3
_geom_angle
_geom_angle_site_symmetry_1
_geom_angle_site_symmetry_3
_geom_angle_publ_flag
O12 Nd1 O2 79.4(2) . . ?
O12 Nd1 O3 73.7(2) . . ?
O2 Nd1 O3 64.5(2) . . ?
O12 Nd1 O13 68.3(2) . . ?
O2 Nd1 O13 144.5(3) . . ?
O3 Nd1 O13 117.0(2) . . ?
O12 Nd1 O6 145.6(3) . . ?
O2 Nd1 O6 134.6(2) . . ?
O3 Nd1 O6 112.8(2) . . ?
O13 Nd1 O6 79.6(2) . . ?
O12 Nd1 O9 74.0(3) . . ?
O2 Nd1 O9 75.7(2) . . ?
O3 Nd1 O9 132.2(2) . . ?
O13 Nd1 O9 81.4(2) . . ?
O6 Nd1 O9 113.9(2) . . ?
O12 Nd1 O5 147.0(3) . . ?
O2 Nd1 O5 91.0(2) . . ?
O3 Nd1 O5 73.7(3) . . ?
O13 Nd1 O5 124.2(3) . . ?
O6 Nd1 O5 49.4(2) . . ?
O9 Nd1 O5 134.3(3) . . ?
O12 Nd1 O8 112.0(2) . . ?
O2 Nd1 O8 110.6(2) . . ?
O3 Nd1 O8 172.2(2) . . ?
O13 Nd1 O8 70.6(2) . . ?
O6 Nd1 O8 65.8(2) . . ?
O9 Nd1 O8 48.1(2) . . ?
O5 Nd1 O8 101.0(3) . . ?
O12 Nd1 O1 130.7(3) . . ?
O2 Nd1 O1 59.3(2) . . ?
O3 Nd1 O1 106.8(2) . . ?
O13 Nd1 O1 136.1(2) . . ?
O6 Nd1 O1 81.3(2) . . ?
O9 Nd1 O1 70.9(2) . . ?
O5 Nd1 O1 64.9(2) . . ?
O8 Nd1 O1 65.5(2) . . ?
O12 Nd1 O4 90.0(3) . . ?
O2 Nd1 O4 123.6(2) . . ?
O3 Nd1 O4 59.4(2) . . ?
O13 Nd1 O4 72.1(2) . . ?
O6 Nd1 O4 68.1(2) . . ?
O9 Nd1 O4 152.8(2) . . ?
O5 Nd1 O4 69.1(2) . . ?
O8 Nd1 O4 124.4(2) . . ?
O1 Nd1 O4 134.0(2) . . ?
O12 Nd1 N3 154.3(3) . . ?
O2 Nd1 N3 114.0(3) . . ?
O3 Nd1 N3 91.9(3) . . ?
O13 Nd1 N3 101.5(3) . . ?
O6 Nd1 N3 25.0(2) . . ?
O9 Nd1 N3 129.3(3) . . ?
O5 Nd1 N3 24.6(2) . . ?
O8 Nd1 N3 84.7(3) . . ?
O1 Nd1 N3 73.4(2) . . ?
O4 Nd1 N3 64.3(2) . . ?
O12 Nd1 Zn1 59.18(17) . . ?
O2 Nd1 Zn1 34.90(17) . . ?
O3 Nd1 Zn1 35.50(16) . . ?
O13 Nd1 Zn1 125.34(18) . . ?
O6 Nd1 Zn1 143.72(18) . . ?
O9 Nd1 Zn1 97.13(16) . . ?
O5 Nd1 Zn1 95.47(19) . . ?
O8 Nd1 Zn1 142.27(18) . . ?
O1 Nd1 Zn1 92.11(16) . . ?
O4 Nd1 Zn1 93.11(14) . . ?
N3 Nd1 Zn1 119.1(2) . . ?
O11 Zn1 O2 111.8(3) . . ?
O11 Zn1 N1 99.4(3) . . ?
O2 Zn1 N1 88.0(3) . . ?
O11 Zn1 N2 113.7(3) . . ?
O2 Zn1 N2 132.8(3) . . ?
N1 Zn1 N2 96.4(3) . . ?
O11 Zn1 O3 95.2(3) . . ?
O2 Zn1 O3 77.4(3) . . ?
N1 Zn1 O3 162.3(3) . . ?
N2 Zn1 O3 86.7(3) . . ?
O11 Zn1 Nd1 88.6(2) . . ?
O2 Zn1 Nd1 42.30(17) . . ?
N1 Zn1 Nd1 127.5(3) . . ?
N2 Zn1 Nd1 127.5(2) . . ?
O3 Zn1 Nd1 42.67(17) . . ?
C2 O1 C19 115.6(8) . . ?
C2 O1 Nd1 118.4(6) . . ?
C19 O1 Nd1 126.0(6) . . ?
C1 O2 Zn1 123.8(6) . . ?
C1 O2 Nd1 131.8(6) . . ?
Zn1 O2 Nd1 102.8(3) . . ?
C18 O3 Zn1 127.5(6) . . ?
C18 O3 Nd1 128.9(6) . . ?
Zn1 O3 Nd1 101.8(3) . . ?
C17 O4 C20 116.4(8) . . ?
C17 O4 Nd1 118.5(5) . . ?
C20 O4 Nd1 123.8(6) . . ?
C22 O12 Nd1 145.7(7) . . ?
C22 O11 Zn1 120.9(7) . . ?
N4 O9 Nd1 100.5(6) . . ?
N4 O8 Nd1 95.8(6) . . ?
N3 O6 Nd1 97.7(6) . . ?
N3 O5 Nd1 94.0(6) . . ?
C21 O13 Nd1 137.9(9) . . ?
C7 N1 C8A 119(2) . . ?
C7 N1 C8B 111(3) . . ?
C7 N1 Zn1 124.0(8) . . ?
C8A N1 Zn1 116.7(19) . . ?
C8B N1 Zn1 125(3) . . ?
C12 N2 C11A 114.3(11) . . ?
C12 N2 C11B 125.2(12) . . ?
C12 N2 Zn1 125.2(7) . . ?
C11A N2 Zn1 120.5(10) . . ?
C11B N2 Zn1 109.4(11) . . ?
O7 N3 O5 124.1(11) . . ?
O7 N3 O6 117.7(11) . . ?
O5 N3 O6 118.1(10) . . ?
O7 N3 Nd1 169.3(8) . . ?
O5 N3 Nd1 61.4(6) . . ?
O6 N3 Nd1 57.3(5) . . ?
O10 N4 O8 120.4(11) . . ?
O10 N4 O9 124.1(11) . . ?
O8 N4 O9 115.4(9) . . ?
O2 C1 C6 125.0(9) . . ?
O2 C1 C2 117.3(9) . . ?
C6 C1 C2 117.7(9) . . ?
C3 C2 O1 124.4(11) . . ?
C3 C2 C1 123.0(11) . . ?
O1 C2 C1 112.6(8) . . ?
C4 C3 C2 118.6(12) . . ?
C4 C3 H3 120.7 . . ?
C2 C3 H3 120.7 . . ?
C3 C4 C5 121.1(11) . . ?
C3 C4 H4 119.5 . . ?
C5 C4 H4 119.5 . . ?
C4 C5 C6 122.0(12) . . ?
C4 C5 H5 119.0 . . ?
C6 C5 H5 119.0 . . ?
C1 C6 C5 117.5(12) . . ?
C1 C6 C7 121.9(9) . . ?
C5 C6 C7 120.6(11) . . ?
N1 C7 C6 128.3(10) . . ?
N1 C7 H7 115.9 . . ?
C6 C7 H7 115.9 . . ?
N2 C12 C13 129.3(9) . . ?
N2 C12 H12 115.4 . . ?
C13 C12 H12 115.4 . . ?
C14 C13 C18 118.8(10) . . ?
C14 C13 C12 119.5(10) . . ?
C18 C13 C12 121.6(9) . . ?
C15 C14 C13 122.8(10) . . ?
C15 C14 H14 118.6 . . ?
C13 C14 H14 118.6 . . ?
C14 C15 C16 119.7(11) . . ?
C14 C15 H15 120.1 . . ?
C16 C15 H15 120.1 . . ?
C17 C16 C15 118.9(11) . . ?
C17 C16 H16 120.5 . . ?
C15 C16 H16 120.5 . . ?
C16 C17 O4 125.5(9) . . ?
C16 C17 C18 123.0(9) . . ?
O4 C17 C18 111.5(8) . . ?
O3 C18 C17 121.0(8) . . ?
O3 C18 C13 122.3(9) . . ?
C17 C18 C13 116.7(9) . . ?
O1 C19 H19A 109.5 . . ?
O1 C19 H19B 109.5 . . ?
H19A C19 H19B 109.5 . . ?
O1 C19 H19C 109.5 . . ?
H19A C19 H19C 109.5 . . ?
H19B C19 H19C 109.5 . . ?
O4 C20 H20A 109.5 . . ?
O4 C20 H20B 109.5 . . ?
H20A C20 H20B 109.5 . . ?
O4 C20 H20C 109.5 . . ?
H20A C20 H20C 109.5 . . ?
H20B C20 H20C 109.5 . . ?
O13 C21 H21A 109.5 . . ?
O13 C21 H21B 109.5 . . ?
H21A C21 H21B 109.5 . . ?
O13 C21 H21C 109.5 . . ?
H21A C21 H21C 109.5 . . ?
H21B C21 H21C 109.5 . . ?
O12 C22 O11 124.1(10) . . ?
O12 C22 C23 118.0(10) . . ?
O11 C22 C23 117.9(11) . . ?
C22 C23 H23A 109.5 . . ?
C22 C23 H23B 109.5 . . ?
H23A C23 H23B 109.5 . . ?
C22 C23 H23C 109.5 . . ?
H23A C23 H23C 109.5 . . ?
H23B C23 H23C 109.5 . . ?
C9A C8A N1 117(3) . . ?
C9A C8A H8A1 108.0 . . ?
N1 C8A H8A1 108.0 . . ?
C9A C8A H8A2 108.0 . . ?
N1 C8A H8A2 108.0 . . ?
H8A1 C8A H8A2 107.2 . . ?
C8A C9A C10A 117(2) . . ?
C8A C9A H9A1 108.0 . . ?
C10A C9A H9A1 108.0 . . ?
C8A C9A H9A2 108.0 . . ?
C10A C9A H9A2 108.0 . . ?
H9A1 C9A H9A2 107.2 . . ?
C11A C10A C9A 116.9(16) . . ?
C11A C10A H10A 108.1 . . ?
C9A C10A H10A 108.1 . . ?
C11A C10A H10B 108.1 . . ?
C9A C10A H10B 108.1 . . ?
H10A C10A H10B 107.3 . . ?
N2 C11A C10A 113.2(15) . . ?
N2 C11A H11A 108.9 . . ?
C10A C11A H11A 108.9 . . ?
N2 C11A H11B 108.9 . . ?
C10A C11A H11B 108.9 . . ?
H11A C11A H11B 107.7 . . ?
C9B C8B N1 106(4) . . ?
C9B C8B H8B1 110.6 . . ?
N1 C8B H8B1 110.6 . . ?
C9B C8B H8B2 110.6 . . ?
N1 C8B H8B2 110.6 . . ?
H8B1 C8B H8B2 108.7 . . ?
C8B C9B C10B 117(3) . . ?
C8B C9B H9B1 108.1 . . ?
C10B C9B H9B1 108.1 . . ?
C8B C9B H9B2 108.1 . . ?
C10B C9B H9B2 108.1 . . ?
H9B1 C9B H9B2 107.3 . . ?
C11B C10B C9B 117(2) . . ?
C11B C10B H10C 108.0 . . ?
C9B C10B H10C 108.0 . . ?
C11B C10B H10D 108.0 . . ?
C9B C10B H10D 108.0 . . ?
H10C C10B H10D 107.3 . . ?
C10B C11B N2 109(2) . . ?
C10B C11B H11C 109.9 . . ?
N2 C11B H11C 109.9 . . ?
C10B C11B H11D 109.9 . . ?
N2 C11B H11D 109.9 . . ?
H11C C11B H11D 108.3 . . ?

loop_
_geom_bond_atom_site_label_1
_geom_bond_atom_site_label_2
_geom_bond_distance
_geom_bond_site_symmetry_2
_geom_bond_publ_flag
Nd1 O12 2.410(8) . ?
Nd1 O2 2.414(6) . ?
Nd1 O3 2.422(6) . ?
Nd1 O13 2.520(7) . ?
Nd1 O6 2.547(7) . ?
Nd1 O9 2.563(8) . ?
Nd1 O5 2.641(8) . ?
Nd1 O8 2.667(7) . ?
Nd1 O1 2.749(7) . ?
Nd1 O4 2.775(7) . ?
Nd1 N3 3.001(11) . ?
Nd1 Zn1 3.4977(14) . ?
Zn1 O11 1.987(7) . ?
Zn1 O2 2.052(7) . ?
Zn1 N1 2.063(9) . ?
Zn1 N2 2.072(8) . ?
Zn1 O3 2.075(7) . ?
O1 C2 1.402(12) . ?
O1 C19 1.432(12) . ?
O2 C1 1.320(11) . ?
O3 C18 1.326(11) . ?
O4 C17 1.376(11) . ?
O4 C20 1.420(11) . ?
O12 C22 1.252(13) . ?
O11 C22 1.270(11) . ?
O9 N4 1.269(12) . ?
O8 N4 1.253(11) . ?
O10 N4 1.210(11) . ?
O6 N3 1.282(11) . ?
O5 N3 1.250(11) . ?
O7 N3 1.197(12) . ?
O13 C21 1.362(18) . ?
N1 C7 1.261(13) . ?
N1 C8A 1.48(5) . ?
N1 C8B 1.49(7) . ?
N2 C12 1.262(12) . ?
N2 C11A 1.343(17) . ?
N2 C11B 1.73(3) . ?
C1 C6 1.389(13) . ?
C1 C2 1.420(15) . ?
C2 C3 1.351(14) . ?
C3 C4 1.341(17) . ?
C3 H3 0.9300 . ?
C4 C5 1.369(19) . ?
C4 H4 0.9300 . ?
C5 C6 1.396(15) . ?
C5 H5 0.9300 . ?
C6 C7 1.464(15) . ?
C7 H7 0.9300 . ?
C12 C13 1.471(14) . ?
C12 H12 0.9300 . ?
C13 C14 1.386(14) . ?
C13 C18 1.426(13) . ?
C14 C15 1.354(15) . ?
C14 H14 0.9300 . ?
C15 C16 1.389(16) . ?
C15 H15 0.9300 . ?
C16 C17 1.372(14) . ?
C16 H16 0.9300 . ?
C17 C18 1.403(13) . ?
C19 H19A 0.9600 . ?
C19 H19B 0.9600 . ?
C19 H19C 0.9600 . ?
C20 H20A 0.9600 . ?
C20 H20B 0.9600 . ?
C20 H20C 0.9600 . ?
C21 H21A 0.9600 . ?
C21 H21B 0.9600 . ?
C21 H21C 0.9600 . ?
C22 C23 1.474(15) . ?
C23 H23A 0.9600 . ?
C23 H23B 0.9600 . ?
C23 H23C 0.9600 . ?
C8A C9A 1.44(3) . ?
C8A H8A1 0.9700 . ?
C8A H8A2 0.9700 . ?
C9A C10A 1.54(2) . ?
C9A H9A1 0.9700 . ?
C9A H9A2 0.9700 . ?
C10A C11A 1.515(17) . ?
C10A H10A 0.9700 . ?
C10A H10B 0.9700 . ?
C11A H11A 0.9700 . ?
C11A H11B 0.9700 . ?
C8B C9B 1.44(3) . ?
C8B H8B1 0.9700 . ?
C8B H8B2 0.9700 . ?
C9B C10B 1.53(3) . ?
C9B H9B1 0.9700 . ?
C9B H9B2 0.9700 . ?
C10B C11B 1.51(2) . ?
C10B H10C 0.9700 . ?
C10B H10D 0.9700 . ?
C11B H11C 0.9700 . ?
C11B H11D 0.9700 . ?
